data_1553040
loop_
_publ_author_name
'Liu, Feng'
'Wang, Yidong'
'Ye, Weiming'
'Zhang, Junliang'

_publ_section_title
;
 Gold(i)-catalyzed asymmetric [3 + 2]-cycloadditions of
 \g-1-ethoxyethoxy-propiolates and aldehydes
;
_journal_issue 3
_journal_name_full 'Organic Chemistry Frontiers'
_journal_page_first 221
_journal_paper_doi 10.1039/C4QO00261J
_journal_volume 2
_journal_year 2015
_chemical_formula_sum 'C27 H31 N O6 S'
_chemical_formula_weight 497.59
_space_group_IT_number 4
_space_group_name_Hall 'P 2yb'
_space_group_name_H-M_alt 'P 1 21 1'
_atom_sites_solution_hydrogens geom
_atom_sites_solution_primary direct
_atom_sites_solution_secondary difmap
_audit_creation_method SHELXL-97
_audit_update_record
;
2013-02-26 deposited with the CCDC.
2015-01-14 downloaded from the CCDC.
;
_cell_angle_alpha 90.00
_cell_angle_beta 90.251(2)
_cell_angle_gamma 90.00
_cell_formula_units_Z 8
_cell_length_a 18.2388(11)
_cell_length_b 14.6418(8)
_cell_length_c 20.7375(12)
_cell_measurement_temperature 296(2)
_cell_volume 5537.9(6)
_computing_structure_refinement 'SHELXL-97 (Sheldrick, 2008)'
_computing_structure_solution 'SHELXS-97 (Sheldrick, 2008)'
_diffrn_ambient_temperature 296(2)
_diffrn_measured_fraction_theta_full 0.999
_diffrn_measured_fraction_theta_max 0.999
_diffrn_radiation_monochromator graphite
_diffrn_radiation_source 'fine-focus sealed tube'
_diffrn_radiation_type MoK\a
_diffrn_radiation_wavelength 0.71073
_diffrn_reflns_av_R_equivalents 0.1230
_diffrn_reflns_av_sigmaI/netI 0.1520
_diffrn_reflns_limit_h_max 21
_diffrn_reflns_limit_h_min -21
_diffrn_reflns_limit_k_max 17
_diffrn_reflns_limit_k_min -17
_diffrn_reflns_limit_l_max 20
_diffrn_reflns_limit_l_min -24
_diffrn_reflns_number 65292
_diffrn_reflns_theta_full 25.01
_diffrn_reflns_theta_max 25.01
_diffrn_reflns_theta_min 1.48
_exptl_absorpt_coefficient_mu 0.156
_exptl_absorpt_correction_T_max 0.9666
_exptl_absorpt_correction_T_min 0.9319
_exptl_crystal_density_diffrn 1.194
_exptl_crystal_density_method 'not measured'
_exptl_crystal_F_000 2112
_exptl_crystal_size_max 0.46
_exptl_crystal_size_mid 0.32
_exptl_crystal_size_min 0.22
_refine_diff_density_max 0.513
_refine_diff_density_min -0.171
_refine_diff_density_rms 0.035
_refine_ls_abs_structure_details 'Flack H D (1983), Acta Cryst. A39, 876-881'
_refine_ls_abs_structure_Flack 0.11(8)
_refine_ls_extinction_method none
_refine_ls_goodness_of_fit_ref 0.994
_refine_ls_hydrogen_treatment mixed
_refine_ls_matrix_type full
_refine_ls_number_parameters 1261
_refine_ls_number_reflns 19094
_refine_ls_number_restraints 14
_refine_ls_restrained_S_all 0.994
_refine_ls_R_factor_all 0.2011
_refine_ls_R_factor_gt 0.0663
_refine_ls_shift/su_max 0.001
_refine_ls_shift/su_mean 0.000
_refine_ls_structure_factor_coef Fsqd
_refine_ls_weighting_details 'calc w=1/[\s^2^(Fo^2^)+(0.0543P)^2^+0.0000P] where P=(Fo^2^+2Fc^2^)/3'
_refine_ls_weighting_scheme calc
_refine_ls_wR_factor_gt 0.1128
_refine_ls_wR_factor_ref 0.1593
_reflns_number_gt 7917
_reflns_number_total 19094
_reflns_threshold_expression >2sigma(I)
_cod_data_source_file c4qo00261j2.cif
_cod_data_source_block z
_cod_database_code 1553040

loop_
_symmetry_equiv_pos_as_xyz
'x, y, z'
'-x, y+1/2, -z'

loop_
_atom_site_label
_atom_site_type_symbol
_atom_site_fract_x
_atom_site_fract_y
_atom_site_fract_z
_atom_site_U_iso_or_equiv
_atom_site_adp_type
_atom_site_occupancy
_atom_site_symmetry_multiplicity
_atom_site_calc_flag
_atom_site_refinement_flags
S2 S 0.84398(9) 0.96329(12) 0.74657(9) 0.0711(5) Uani 1 1 d .
O7 O 0.9060(2) 1.0030(3) 0.7784(2) 0.0844(13) Uani 1 1 d .
O8 O 0.8108(2) 1.0051(3) 0.6916(2) 0.0816(13) Uani 1 1 d .
O9 O 0.5663(3) 1.0902(3) 0.9542(3) 0.0983(16) Uani 1 1 d .
O10 O 0.5682(2) 1.0955(3) 0.8458(2) 0.0757(12) Uani 1 1 d .
O11 O 0.5674(2) 0.8127(3) 0.84628(18) 0.0690(11) Uani 1 1 d .
O12 O 0.4586(3) 0.8965(3) 0.9727(2) 0.0980(15) Uani 1 1 d .
N2 N 0.7778(2) 0.9566(3) 0.8012(2) 0.0583(12) Uani 1 1 d .
C28 C 0.7036(3) 0.9449(4) 0.7845(3) 0.0576(15) Uani 1 1 d .
H28A H 0.6846 0.9517 0.7431 0.069 Uiso 1 1 calc R
C29 C 0.6643(3) 0.9227(3) 0.8363(3) 0.0539(15) Uani 1 1 d .
C30 C 0.7148(4) 0.9169(4) 0.8893(3) 0.0592(16) Uani 1 1 d .
C31 C 0.7066(4) 0.8989(5) 0.9551(3) 0.082(2) Uani 1 1 d .
H31A H 0.6604 0.8886 0.9724 0.099 Uiso 1 1 calc R
C32 C 0.7684(5) 0.8968(5) 0.9939(4) 0.102(2) Uani 1 1 d .
H32A H 0.7635 0.8835 1.0375 0.123 Uiso 1 1 calc R
C33 C 0.8363(5) 0.9139(5) 0.9694(4) 0.100(2) Uani 1 1 d .
H33A H 0.8768 0.9114 0.9968 0.120 Uiso 1 1 calc R
C34 C 0.8467(4) 0.9347(4) 0.9048(4) 0.0747(19) Uani 1 1 d .
H34A H 0.8930 0.9478 0.8884 0.090 Uiso 1 1 calc R
C35 C 0.7849(4) 0.9352(4) 0.8661(3) 0.0607(16) Uani 1 1 d .
C36 C 0.8639(3) 0.8503(5) 0.7305(3) 0.0678(17) Uani 1 1 d .
C37 C 0.9208(4) 0.8067(6) 0.7594(3) 0.090(2) Uani 1 1 d .
H37A H 0.9521 0.8382 0.7871 0.108 Uiso 1 1 calc R
C38 C 0.9319(4) 0.7133(6) 0.7469(4) 0.103(2) Uani 1 1 d .
H38A H 0.9708 0.6835 0.7670 0.124 Uiso 1 1 calc R
C39 C 0.8879(4) 0.6658(5) 0.7068(4) 0.088(2) Uani 1 1 d .
C40 C 0.8317(5) 0.7096(6) 0.6788(5) 0.121(3) Uani 1 1 d .
H40A H 0.8001 0.6768 0.6521 0.146 Uiso 1 1 calc R
C41 C 0.8190(4) 0.8014(6) 0.6880(4) 0.105(2) Uani 1 1 d .
H41A H 0.7809 0.8305 0.6662 0.126 Uiso 1 1 calc R
C42 C 0.5833(3) 0.9077(4) 0.8367(3) 0.0591(16) Uani 1 1 d .
H42A H 0.5622 0.9279 0.7956 0.071 Uiso 1 1 calc R
C43 C 0.5452(3) 0.9557(4) 0.8918(3) 0.0637(16) Uani 1 1 d .
C44 C 0.5044(3) 0.8945(4) 0.9232(3) 0.0689(17) Uani 1 1 d .
C45 C 0.5094(4) 0.8007(5) 0.8926(3) 0.081(2) Uani 1 1 d .
C46 C 0.9029(4) 0.5659(5) 0.6932(5) 0.138(3) Uani 1 1 d .
H46A H 0.8668 0.5429 0.6635 0.206 Uiso 1 1 calc R
H46B H 0.9007 0.5319 0.7327 0.206 Uiso 1 1 calc R
H46C H 0.9508 0.5596 0.6746 0.206 Uiso 1 1 calc R
C47 C 0.5333(5) 0.7259(5) 0.9397(3) 0.116(3) Uani 1 1 d .
H47A H 0.5778 0.7442 0.9611 0.173 Uiso 1 1 calc R
H47B H 0.5416 0.6702 0.9165 0.173 Uiso 1 1 calc R
H47C H 0.4956 0.7165 0.9712 0.173 Uiso 1 1 calc R
C48 C 0.4390(4) 0.7778(5) 0.8565(4) 0.115(3) Uani 1 1 d .
H48A H 0.4267 0.8271 0.8279 0.173 Uiso 1 1 calc R
H48B H 0.4000 0.7690 0.8868 0.173 Uiso 1 1 calc R
H48C H 0.4459 0.7229 0.8320 0.173 Uiso 1 1 calc R
C49 C 0.4351(4) 0.9825(5) 0.9981(3) 0.090(2) Uani 1 1 d .
H49A H 0.4246 1.0252 0.9635 0.108 Uiso 1 1 calc R
H49B H 0.4727 1.0086 1.0258 0.108 Uiso 1 1 calc R
C50 C 0.3667(4) 0.9624(6) 1.0361(4) 0.132(3) Uani 1 1 d .
H50A H 0.3483 1.0180 1.0545 0.199 Uiso 1 1 calc R
H50B H 0.3780 0.9199 1.0700 0.199 Uiso 1 1 calc R
H50C H 0.3302 0.9366 1.0081 0.199 Uiso 1 1 calc R
C51 C 0.5598(3) 1.0525(4) 0.9032(4) 0.0687(18) Uani 1 1 d .
C52 C 0.5950(4) 1.1903(4) 0.8459(4) 0.082(2) Uani 1 1 d .
H52A H 0.6305 1.1989 0.8810 0.098 Uiso 1 1 calc R
C53 C 0.5313(4) 1.2516(5) 0.8553(4) 0.126(3) Uani 1 1 d .
H53A H 0.5113 1.2421 0.8976 0.188 Uiso 1 1 calc R
H53B H 0.4945 1.2384 0.8234 0.188 Uiso 1 1 calc R
H53C H 0.5468 1.3140 0.8511 0.188 Uiso 1 1 calc R
C54 C 0.6324(4) 1.2008(5) 0.7822(4) 0.132(3) Uani 1 1 d .
H54A H 0.6734 1.1598 0.7801 0.199 Uiso 1 1 calc R
H54B H 0.6493 1.2625 0.7775 0.199 Uiso 1 1 calc R
H54C H 0.5984 1.1867 0.7481 0.199 Uiso 1 1 calc R
S3 S 0.40244(10) 1.04290(13) 1.24021(9) 0.0786(5) Uani 1 1 d .
O13 O 0.4009(2) 0.9533(3) 1.2663(2) 0.0962(14) Uani 1 1 d .
O14 O 0.4636(2) 1.0735(3) 1.2033(2) 0.0936(15) Uani 1 1 d .
O15 O 0.5256(3) 1.2894(4) 1.5128(3) 0.1085(17) Uani 1 1 d .
O16 O 0.5609(2) 1.2849(3) 1.4102(2) 0.0784(12) Uani 1 1 d .
O17 O 0.3561(2) 1.4018(3) 1.36656(19) 0.0777(12) Uani 1 1 d .
O18 O 0.4315(3) 1.4889(3) 1.5107(2) 0.0935(15) Uani 1 1 d .
N3 N 0.4004(3) 1.1139(4) 1.3033(2) 0.0713(15) Uani 1 1 d .
C55 C 0.4265(3) 1.2030(4) 1.3009(3) 0.0698(18) Uani 1 1 d .
H55A H 0.4561 1.2262 1.2684 0.084 Uiso 1 1 calc R
C56 C 0.4031(3) 1.2510(4) 1.3519(3) 0.0587(15) Uani 1 1 d .
C57 C 0.3548(3) 1.1907(4) 1.3875(3) 0.0599(16) Uani 1 1 d .
C58 C 0.3133(4) 1.2017(5) 1.4436(3) 0.081(2) Uani 1 1 d .
H58A H 0.3140 1.2566 1.4662 0.098 Uiso 1 1 calc R
C59 C 0.2714(4) 1.1298(6) 1.4645(4) 0.101(2) Uani 1 1 d .
H59A H 0.2434 1.1364 1.5016 0.122 Uiso 1 1 calc R
C60 C 0.2701(4) 1.0484(6) 1.4319(4) 0.094(2) Uani 1 1 d .
H60A H 0.2406 1.0013 1.4470 0.113 Uiso 1 1 calc R
C61 C 0.3110(3) 1.0345(5) 1.3777(3) 0.0734(18) Uani 1 1 d .
H61A H 0.3104 0.9787 1.3563 0.088 Uiso 1 1 calc R
C62 C 0.3532(3) 1.1063(4) 1.3559(3) 0.0592(16) Uani 1 1 d .
C63 C 0.3220(4) 1.0639(5) 1.1983(3) 0.0679(18) Uani 1 1 d .
C64 C 0.2699(5) 0.9957(5) 1.1922(3) 0.087(2) Uani 1 1 d .
H64A H 0.2770 0.9393 1.2120 0.105 Uiso 1 1 calc R
C65 C 0.2068(5) 1.0124(6) 1.1563(4) 0.100(2) Uani 1 1 d .
H65A H 0.1719 0.9665 1.1516 0.119 Uiso 1 1 calc R
C66 C 0.1953(5) 1.0964(7) 1.1273(4) 0.094(2) Uani 1 1 d .
C67 C 0.2468(5) 1.1627(6) 1.1352(4) 0.099(2) Uani 1 1 d .
H67A H 0.2387 1.2197 1.1167 0.119 Uiso 1 1 calc R
C68 C 0.3102(4) 1.1484(5) 1.1694(4) 0.082(2) Uani 1 1 d .
H68A H 0.3449 1.1947 1.1733 0.099 Uiso 1 1 calc R
C69 C 0.3613(4) 1.4736(5) 1.4138(3) 0.0738(19) Uani 1 1 d .
C70 C 0.4209(4) 1.4384(5) 1.4570(3) 0.0720(18) Uani 1 1 d .
C71 C 0.4554(3) 1.3666(4) 1.4320(3) 0.0642(17) Uani 1 1 d .
C72 C 0.4221(3) 1.3480(4) 1.3661(3) 0.0643(16) Uani 1 1 d .
H72A H 0.4550 1.3711 1.3326 0.077 Uiso 1 1 calc R
C73 C 0.1267(5) 1.1104(7) 1.0877(4) 0.150(4) Uani 1 1 d .
H73A H 0.1259 1.1715 1.0711 0.225 Uiso 1 1 calc R
H73B H 0.0844 1.1007 1.1143 0.225 Uiso 1 1 calc R
H73C H 0.1260 1.0677 1.0525 0.225 Uiso 1 1 calc R
C74 C 0.3844(4) 1.5624(5) 1.3818(3) 0.108(3) Uani 1 1 d .
H74A H 0.4302 1.5536 1.3600 0.162 Uiso 1 1 calc R
H74B H 0.3899 1.6091 1.4139 0.162 Uiso 1 1 calc R
H74C H 0.3476 1.5806 1.3511 0.162 Uiso 1 1 calc R
C75 C 0.2884(4) 1.4820(6) 1.4474(3) 0.109(3) Uani 1 1 d .
H75A H 0.2755 1.4243 1.4662 0.163 Uiso 1 1 calc R
H75B H 0.2515 1.4996 1.4167 0.163 Uiso 1 1 calc R
H75C H 0.2918 1.5274 1.4806 0.163 Uiso 1 1 calc R
C76 C 0.5044(5) 1.4986(7) 1.5371(4) 0.134(4) Uani 1 1 d .
H76A H 0.5247 1.4389 1.5468 0.160 Uiso 1 1 calc R
H76B H 0.5027 1.5336 1.5768 0.160 Uiso 1 1 calc R
C77 C 0.5528(5) 1.5478(8) 1.4875(6) 0.180(5) Uani 1 1 d .
H77A H 0.6017 1.5538 1.5044 0.270 Uiso 1 1 calc R
H77B H 0.5330 1.6072 1.4788 0.270 Uiso 1 1 calc R
H77C H 0.5541 1.5129 1.4483 0.270 Uiso 1 1 calc R
C78 C 0.5163(4) 1.3101(5) 1.4573(4) 0.076(2) Uani 1 1 d .
C79 C 0.6229(4) 1.2233(5) 1.4275(4) 0.098(2) Uani 1 1 d .
H79A H 0.6066 1.1780 1.4591 0.117 Uiso 1 1 calc R
C80 C 0.6836(4) 1.2792(7) 1.4556(5) 0.155(4) Uani 1 1 d .
H80A H 0.6677 1.3064 1.4953 0.232 Uiso 1 1 calc R
H80B H 0.6969 1.3265 1.4257 0.232 Uiso 1 1 calc R
H80C H 0.7253 1.2409 1.4638 0.232 Uiso 1 1 calc R
C81 C 0.6409(5) 1.1770(7) 1.3653(5) 0.164(4) Uani 1 1 d .
H81A H 0.5992 1.1425 1.3507 0.247 Uiso 1 1 calc R
H81B H 0.6818 1.1366 1.3716 0.247 Uiso 1 1 calc R
H81C H 0.6532 1.2221 1.3335 0.247 Uiso 1 1 calc R
S4 S 1.26487(11) 1.15899(14) 0.89198(9) 0.0833(6) Uani 1 1 d .
O19 O 1.3301(3) 1.1242(4) 0.9198(2) 0.1126(17) Uani 1 1 d .
O20 O 1.1978(3) 1.1611(3) 0.9276(2) 0.0966(15) Uani 1 1 d .
O21 O 1.1221(2) 0.8561(3) 0.7956(3) 0.0904(14) Uani 1 1 d .
O22 O 1.1748(3) 0.7626(3) 0.7220(2) 0.1061(17) Uani 1 1 d .
O23 O 1.1074(2) 1.0502(3) 0.6512(2) 0.0734(12) Uani 1 1 d .
O24 O 1.0809(3) 0.8303(3) 0.5873(2) 0.0927(14) Uani 1 1 d .
N4 N 1.2475(3) 1.0944(4) 0.8280(3) 0.0747(15) Uani 1 1 d .
C82 C 1.1766(4) 1.0810(4) 0.8026(3) 0.0740(19) Uani 1 1 d .
H82A H 1.1338 1.1023 0.8216 0.089 Uiso 1 1 calc R
C83 C 1.1789(3) 1.0335(4) 0.7472(3) 0.0616(16) Uani 1 1 d .
C84 C 1.2557(4) 1.0184(4) 0.7340(3) 0.0668(17) Uani 1 1 d .
C85 C 1.2927(4) 0.9730(5) 0.6847(3) 0.088(2) Uani 1 1 d .
H85A H 1.2671 0.9453 0.6510 0.106 Uiso 1 1 calc R
C86 C 1.3693(4) 0.9704(6) 0.6874(4) 0.106(3) Uani 1 1 d .
H86A H 1.3950 0.9404 0.6551 0.127 Uiso 1 1 calc R
C87 C 1.4070(4) 1.0110(6) 0.7364(5) 0.100(2) Uani 1 1 d .
H87A H 1.4579 1.0089 0.7361 0.120 Uiso 1 1 calc R
C88 C 1.3728(4) 1.0546(5) 0.7861(4) 0.087(2) Uani 1 1 d .
H88A H 1.3993 1.0813 0.8196 0.105 Uiso 1 1 calc R
C89 C 1.2969(4) 1.0572(4) 0.7842(3) 0.0693(18) Uani 1 1 d .
C90 C 1.2319(4) 1.3122(6) 0.8273(4) 0.094(2) Uani 1 1 d .
H90A H 1.1871 1.2846 0.8183 0.112 Uiso 1 1 calc R
C91 C 1.2463(5) 1.3999(7) 0.8058(4) 0.120(3) Uani 1 1 d .
H91A H 1.2103 1.4311 0.7828 0.144 Uiso 1 1 calc R
C92 C 1.3119(6) 1.4422(6) 0.8175(5) 0.115(3) Uani 1 1 d .
C93 C 1.3622(5) 1.3967(8) 0.8523(6) 0.139(4) Uani 1 1 d .
H93A H 1.4066 1.4250 0.8621 0.167 Uiso 1 1 calc R
C94 C 1.3498(4) 1.3090(7) 0.8739(4) 0.111(3) Uani 1 1 d .
H94A H 1.3860 1.2781 0.8969 0.134 Uiso 1 1 calc R
C95 C 1.2838(4) 1.2673(5) 0.8615(3) 0.0716(18) Uani 1 1 d .
C96 C 1.1136(3) 1.0017(4) 0.7112(3) 0.0616(17) Uani 1 1 d .
H96A H 1.0696 1.0127 0.7370 0.074 Uiso 1 1 calc R
C97 C 1.1152(3) 0.9031(4) 0.6900(3) 0.0596(16) Uani 1 1 d .
C98 C 1.0940(3) 0.8968(5) 0.6289(4) 0.0676(17) Uani 1 1 d .
C99 C 1.0760(4) 0.9902(4) 0.6033(3) 0.0727(18) Uani 1 1 d .
C100 C 1.3267(6) 1.5394(7) 0.7932(6) 0.196(5) Uani 1 1 d .
H10B H 1.2848 1.5612 0.7698 0.293 Uiso 1 1 calc R
H10C H 1.3687 1.5390 0.7654 0.293 Uiso 1 1 calc R
H10D H 1.3361 1.5788 0.8293 0.293 Uiso 1 1 calc R
C101 C 0.9934(4) 1.0052(5) 0.5973(3) 0.103(2) Uani 1 1 d .
H10E H 0.9703 0.9910 0.6376 0.155 Uiso 1 1 calc R
H10F H 0.9740 0.9663 0.5641 0.155 Uiso 1 1 calc R
H10G H 0.9840 1.0679 0.5864 0.155 Uiso 1 1 calc R
C102 C 1.1139(4) 1.0116(5) 0.5389(3) 0.106(3) Uani 1 1 d .
H10H H 1.1656 1.0010 0.5430 0.159 Uiso 1 1 calc R
H10I H 1.1054 1.0743 0.5276 0.159 Uiso 1 1 calc R
H10J H 1.0942 0.9728 0.5057 0.159 Uiso 1 1 calc R
C103 C 1.0729(5) 0.7385(5) 0.6105(4) 0.118(3) Uani 1 1 d .
H10K H 1.0405 0.7374 0.6475 0.142 Uiso 1 1 calc R
H10L H 1.1202 0.7143 0.6235 0.142 Uiso 1 1 calc R
C104 C 1.0417(6) 0.6826(6) 0.5578(4) 0.167(5) Uani 1 1 d .
H10M H 1.0356 0.6208 0.5724 0.251 Uiso 1 1 calc R
H10N H 1.0744 0.6835 0.5216 0.251 Uiso 1 1 calc R
H10O H 0.9950 0.7071 0.5451 0.251 Uiso 1 1 calc R
C105 C 1.1401(4) 0.8317(6) 0.7352(4) 0.083(2) Uani 1 1 d .
C106 C 1.1516(5) 0.8026(6) 0.8492(4) 0.113(3) Uani 1 1 d .
H10P H 1.1567 0.7389 0.8353 0.135 Uiso 1 1 calc R
C107 C 1.2266(5) 0.8398(9) 0.8656(5) 0.201(6) Uani 1 1 d .
H10Q H 1.2591 0.8297 0.8300 0.302 Uiso 1 1 calc R
H10R H 1.2454 0.8092 0.9031 0.302 Uiso 1 1 calc R
H10S H 1.2231 0.9041 0.8740 0.302 Uiso 1 1 calc R
C108 C 1.0976(6) 0.8068(11) 0.9005(5) 0.261(9) Uani 1 1 d .
H10T H 1.0526 0.7796 0.8859 0.391 Uiso 1 1 calc R
H10U H 1.0890 0.8694 0.9119 0.391 Uiso 1 1 calc R
H10V H 1.1156 0.7741 0.9375 0.391 Uiso 1 1 calc R
S1 S 1.13006(13) 1.34231(18) 0.58602(10) 0.1031(7) Uani 1 1 d .
O1 O 1.1052(3) 1.2629(4) 0.5520(2) 0.1262(19) Uani 1 1 d .
O2 O 1.1236(3) 1.4328(4) 0.5587(3) 0.132(2) Uani 1 1 d .
O3 O 0.8069(3) 1.3026(4) 0.7874(2) 0.1047(17) Uani 1 1 d .
O4 O 0.8788(2) 1.2459(3) 0.7102(2) 0.0897(14) Uani 1 1 d U
O5 O 1.04432(19) 1.2124(3) 0.84530(19) 0.0656(11) Uani 1 1 d .
O6 O 0.8738(2) 1.2217(4) 0.9238(2) 0.0975(16) Uani 1 1 d .
N1 N 1.0804(3) 1.3443(4) 0.6537(3) 0.0824(16) Uani 1 1 d .
C1 C 1.0537(4) 1.2669(5) 0.6837(4) 0.0794(19) Uani 1 1 d .
H1A H 1.0512 1.2097 0.6644 0.095 Uiso 1 1 calc R
C2 C 1.0319(3) 1.2843(4) 0.7442(3) 0.0640(17) Uani 1 1 d .
C3 C 1.0479(3) 1.3794(4) 0.7560(4) 0.0701(18) Uani 1 1 d .
C4 C 1.0398(4) 1.4358(5) 0.8088(4) 0.087(2) Uani 1 1 d .
H4A H 1.0170 1.4146 0.8460 0.104 Uiso 1 1 calc R
C5 C 1.0661(5) 1.5238(6) 0.8056(5) 0.113(3) Uani 1 1 d .
H5A H 1.0623 1.5615 0.8415 0.135 Uiso 1 1 calc R
C6 C 1.0977(5) 1.5569(5) 0.7508(6) 0.107(3) Uani 1 1 d .
H6A H 1.1150 1.6167 0.7504 0.128 Uiso 1 1 calc R
C7 C 1.1046(4) 1.5044(6) 0.6964(5) 0.101(2) Uani 1 1 d .
H7A H 1.1253 1.5277 0.6590 0.122 Uiso 1 1 calc R
C8 C 1.0795(4) 1.4150(5) 0.6994(4) 0.081(2) Uani 1 1 d .
C9 C 1.2202(4) 1.3255(7) 0.6130(3) 0.088(2) Uani 1 1 d .
C10 C 1.2426(5) 1.2393(6) 0.6307(3) 0.098(2) Uani 1 1 d .
H10A H 1.2099 1.1906 0.6296 0.117 Uiso 1 1 calc R
C11 C 1.3135(6) 1.2265(6) 0.6502(4) 0.107(3) Uani 1 1 d .
H11A H 1.3281 1.1682 0.6625 0.128 Uiso 1 1 calc R
C12 C 1.3641(6) 1.2960(9) 0.6523(4) 0.111(3) Uani 1 1 d .
C13 C 1.3397(6) 1.3803(8) 0.6346(5) 0.129(3) Uani 1 1 d .
H13A H 1.3720 1.4293 0.6367 0.155 Uiso 1 1 calc R
C14 C 1.2693(6) 1.3957(6) 0.6138(4) 0.115(3) Uani 1 1 d .
H14A H 1.2551 1.4537 0.6003 0.138 Uiso 1 1 calc R
C15 C 0.9994(3) 1.2166(4) 0.7882(3) 0.0613(16) Uani 1 1 d .
H15A H 0.9994 1.1566 0.7672 0.074 Uiso 1 1 calc R
C16 C 0.9229(3) 1.2363(4) 0.8136(3) 0.0599(16) Uani 1 1 d .
C17 C 0.9243(3) 1.2221(4) 0.8769(4) 0.0689(18) Uani 1 1 d .
C18 C 0.9991(3) 1.1972(4) 0.9020(3) 0.0652(17) Uani 1 1 d .
C19 C 1.4414(5) 1.2800(8) 0.6727(5) 0.158(4) Uani 1 1 d .
H19A H 1.4480 1.2166 0.6830 0.236 Uiso 1 1 calc R
H19B H 1.4523 1.3165 0.7100 0.236 Uiso 1 1 calc R
H19C H 1.4738 1.2965 0.6382 0.236 Uiso 1 1 calc R
C20 C 1.0042(3) 1.0976(5) 0.9204(3) 0.092(2) Uani 1 1 d .
H20A H 0.9862 1.0606 0.8855 0.138 Uiso 1 1 calc R
H20B H 0.9752 1.0866 0.9581 0.138 Uiso 1 1 calc R
H20C H 1.0544 1.0821 0.9292 0.138 Uiso 1 1 calc R
C21 C 1.0270(3) 1.2596(5) 0.9544(3) 0.099(2) Uani 1 1 d .
H21A H 1.0222 1.3220 0.9406 0.148 Uiso 1 1 calc R
H21B H 1.0777 1.2464 0.9629 0.148 Uiso 1 1 calc R
H21C H 0.9990 1.2503 0.9929 0.148 Uiso 1 1 calc R
C22 C 0.7983(4) 1.1998(6) 0.9098(4) 0.099(2) Uani 1 1 d .
H22A H 0.7956 1.1520 0.8775 0.119 Uiso 1 1 calc R
H22B H 0.7728 1.2532 0.8934 0.119 Uiso 1 1 calc R
C23 C 0.7642(4) 1.1684(6) 0.9710(4) 0.126(3) Uani 1 1 d .
H23A H 0.7138 1.1529 0.9633 0.189 Uiso 1 1 calc R
H23B H 0.7670 1.2163 1.0025 0.189 Uiso 1 1 calc R
H23C H 0.7899 1.1156 0.9867 0.189 Uiso 1 1 calc R
C24 C 0.8628(4) 1.2639(4) 0.7717(4) 0.0708(18) Uani 1 1 d .
C25 C 0.8321(4) 1.2962(9) 0.6598(4) 0.143(4) Uani 1 1 d U
H25A H 0.8081 1.3498 0.6786 0.171 Uiso 1 1 calc R
C26 C 0.7836(8) 1.2325(10) 0.6444(6) 0.225(6) Uani 1 1 d U
H26A H 0.7495 1.2566 0.6134 0.337 Uiso 1 1 calc R
H26B H 0.7577 1.2139 0.6824 0.337 Uiso 1 1 calc R
H26C H 0.8085 1.1808 0.6263 0.337 Uiso 1 1 calc R
C27 C 0.8786(7) 1.3215(10) 0.6075(6) 0.216(5) Uani 1 1 d U
H27A H 0.8503 1.3529 0.5752 0.325 Uiso 1 1 calc R
H27B H 0.8999 1.2676 0.5890 0.325 Uiso 1 1 calc R
H27C H 0.9169 1.3609 0.6230 0.325 Uiso 1 1 calc R

loop_
_atom_site_aniso_label
_atom_site_aniso_U_11
_atom_site_aniso_U_22
_atom_site_aniso_U_33
_atom_site_aniso_U_23
_atom_site_aniso_U_13
_atom_site_aniso_U_12
S2 0.0658(11) 0.0727(12) 0.0747(12) 0.0034(11) 0.0099(10) -0.0089(10)
O7 0.068(3) 0.087(3) 0.098(3) -0.010(3) 0.001(2) -0.030(2)
O8 0.087(3) 0.085(3) 0.073(3) 0.030(3) 0.005(2) 0.001(2)
O9 0.124(4) 0.075(3) 0.096(4) -0.028(3) 0.016(3) -0.001(3)
O10 0.085(3) 0.050(3) 0.091(4) 0.011(3) 0.000(3) -0.004(2)
O11 0.079(3) 0.049(3) 0.079(3) -0.007(2) 0.019(2) 0.002(2)
O12 0.121(4) 0.061(3) 0.112(4) -0.010(3) 0.063(3) 0.001(3)
N2 0.050(3) 0.065(3) 0.060(3) 0.003(3) -0.002(2) -0.001(3)
C28 0.065(4) 0.061(4) 0.046(4) 0.003(3) -0.003(3) -0.004(3)
C29 0.067(4) 0.040(4) 0.055(4) 0.005(3) 0.001(4) 0.003(3)
C30 0.077(5) 0.050(4) 0.050(4) 0.004(3) 0.004(4) 0.006(3)
C31 0.093(5) 0.085(5) 0.068(5) 0.016(4) 0.006(4) -0.001(4)
C32 0.114(7) 0.116(6) 0.077(6) 0.029(5) -0.003(6) -0.007(6)
C33 0.110(7) 0.112(6) 0.079(6) 0.035(5) -0.035(5) -0.007(5)
C34 0.068(5) 0.069(5) 0.086(5) 0.010(4) -0.013(4) -0.008(3)
C35 0.072(5) 0.050(4) 0.061(5) 0.011(3) -0.005(4) 0.004(3)
C36 0.053(4) 0.080(5) 0.071(4) -0.012(4) -0.002(3) -0.005(4)
C37 0.069(5) 0.102(7) 0.098(6) -0.018(5) -0.016(4) 0.012(5)
C38 0.088(6) 0.092(7) 0.129(7) 0.001(6) -0.013(5) 0.026(5)
C39 0.069(5) 0.072(6) 0.123(7) -0.015(5) 0.008(5) -0.001(5)
C40 0.093(6) 0.085(7) 0.186(9) -0.034(6) -0.047(6) 0.007(5)
C41 0.098(6) 0.094(7) 0.122(7) -0.012(5) -0.039(5) 0.014(5)
C42 0.065(4) 0.049(4) 0.063(4) 0.005(3) 0.010(3) 0.007(3)
C43 0.069(4) 0.050(4) 0.072(4) -0.007(4) 0.010(3) 0.003(3)
C44 0.073(4) 0.056(4) 0.078(5) 0.005(4) 0.024(4) 0.005(4)
C45 0.089(5) 0.064(5) 0.089(5) -0.006(4) 0.038(4) -0.005(4)
C46 0.113(7) 0.090(7) 0.209(10) -0.010(6) 0.012(6) 0.000(5)
C47 0.191(8) 0.052(5) 0.104(6) 0.011(4) 0.045(6) 0.002(5)
C48 0.092(6) 0.090(6) 0.164(8) -0.034(5) 0.044(6) -0.021(5)
C49 0.098(5) 0.083(6) 0.090(5) 0.000(4) 0.030(4) 0.025(4)
C50 0.145(7) 0.133(7) 0.120(7) 0.010(6) 0.075(6) 0.028(6)
C51 0.074(4) 0.044(5) 0.088(6) -0.010(5) 0.012(4) 0.009(3)
C52 0.083(5) 0.057(5) 0.106(6) 0.000(4) 0.005(4) -0.003(4)
C53 0.129(7) 0.067(5) 0.181(8) -0.005(5) 0.004(6) 0.008(5)
C54 0.132(7) 0.090(6) 0.176(9) 0.011(6) 0.060(7) -0.024(5)
S3 0.0875(13) 0.0634(12) 0.0851(13) -0.0140(11) 0.0171(11) -0.0052(10)
O13 0.105(4) 0.066(3) 0.118(4) -0.011(3) 0.006(3) 0.012(3)
O14 0.087(3) 0.099(4) 0.095(3) -0.020(3) 0.037(3) -0.015(3)
O15 0.109(4) 0.139(5) 0.077(4) 0.018(4) -0.022(3) 0.017(3)
O16 0.076(3) 0.074(3) 0.085(3) 0.011(3) -0.007(3) 0.008(3)
O17 0.086(3) 0.076(3) 0.071(3) -0.005(3) -0.019(2) 0.009(3)
O18 0.113(4) 0.102(4) 0.066(3) -0.029(3) -0.017(3) -0.007(3)
N3 0.087(4) 0.063(4) 0.064(4) -0.015(3) 0.013(3) -0.015(3)
C55 0.079(5) 0.061(5) 0.069(5) -0.001(4) 0.006(4) -0.015(4)
C56 0.070(4) 0.053(4) 0.053(4) -0.004(3) -0.005(3) -0.009(3)
C57 0.061(4) 0.076(5) 0.043(4) 0.004(4) 0.000(3) -0.001(3)
C58 0.095(5) 0.079(5) 0.070(5) -0.009(4) 0.007(4) -0.004(4)
C59 0.113(6) 0.105(7) 0.086(6) 0.003(5) 0.035(5) -0.025(5)
C60 0.108(6) 0.087(6) 0.088(6) -0.003(5) 0.031(5) -0.025(5)
C61 0.084(5) 0.062(5) 0.074(5) 0.005(4) 0.004(4) -0.013(4)
C62 0.065(4) 0.057(4) 0.055(4) 0.003(4) 0.005(3) 0.000(3)
C63 0.091(5) 0.050(4) 0.063(4) -0.008(3) 0.010(4) -0.022(4)
C64 0.115(6) 0.070(5) 0.078(5) 0.003(4) 0.017(5) -0.017(5)
C65 0.103(6) 0.110(7) 0.086(6) 0.009(5) -0.011(5) -0.035(5)
C66 0.091(6) 0.112(7) 0.078(6) 0.022(5) 0.003(5) -0.002(6)
C67 0.118(7) 0.079(6) 0.100(6) 0.014(5) 0.009(6) -0.004(6)
C68 0.091(6) 0.060(5) 0.096(6) -0.006(4) 0.015(5) -0.013(4)
C69 0.096(5) 0.067(5) 0.058(4) -0.016(4) -0.015(4) 0.008(4)
C70 0.081(5) 0.078(5) 0.057(5) -0.003(4) -0.017(4) -0.004(4)
C71 0.067(4) 0.062(4) 0.064(5) -0.003(4) -0.010(4) -0.008(4)
C72 0.072(4) 0.068(4) 0.052(4) -0.006(3) -0.004(3) -0.010(4)
C73 0.134(8) 0.186(10) 0.131(8) 0.059(7) -0.029(6) -0.011(7)
C74 0.156(7) 0.071(5) 0.097(6) -0.003(4) -0.023(5) 0.005(5)
C75 0.104(6) 0.139(7) 0.084(5) -0.019(5) -0.009(5) 0.033(5)
C76 0.115(7) 0.171(9) 0.115(7) -0.078(7) -0.051(6) 0.017(7)
C77 0.125(8) 0.213(12) 0.203(12) -0.093(10) -0.002(8) -0.056(8)
C78 0.086(5) 0.079(5) 0.061(5) -0.002(4) -0.015(5) -0.004(4)
C79 0.091(6) 0.075(5) 0.126(7) 0.021(5) -0.008(5) 0.009(5)
C80 0.086(6) 0.180(10) 0.197(10) 0.044(8) -0.037(6) -0.005(7)
C81 0.153(9) 0.162(10) 0.179(10) -0.035(8) 0.025(8) 0.068(7)
S4 0.0858(14) 0.0934(15) 0.0706(13) -0.0074(11) -0.0160(11) 0.0094(12)
O19 0.103(4) 0.129(5) 0.105(4) 0.006(3) -0.044(3) 0.019(3)
O20 0.095(4) 0.128(4) 0.067(3) -0.005(3) 0.014(3) -0.003(3)
O21 0.099(4) 0.099(4) 0.073(3) 0.021(3) 0.001(3) 0.000(3)
O22 0.138(5) 0.060(3) 0.120(4) -0.001(3) -0.008(3) 0.007(3)
O23 0.090(3) 0.059(3) 0.072(3) -0.001(3) -0.002(2) -0.001(2)
O24 0.142(4) 0.063(3) 0.073(3) -0.008(3) 0.001(3) -0.028(3)
N4 0.071(4) 0.074(4) 0.078(4) -0.019(3) -0.007(3) 0.008(3)
C82 0.063(5) 0.079(5) 0.080(5) -0.003(4) 0.004(4) 0.003(4)
C83 0.065(4) 0.054(4) 0.066(4) -0.009(3) 0.004(4) 0.001(3)
C84 0.069(5) 0.049(4) 0.083(5) -0.005(4) 0.011(4) 0.008(3)
C85 0.081(5) 0.084(5) 0.100(6) -0.013(4) 0.011(4) 0.010(4)
C86 0.077(6) 0.108(7) 0.134(7) -0.039(6) 0.018(5) 0.025(5)
C87 0.070(5) 0.090(6) 0.141(8) -0.013(5) 0.011(6) 0.001(5)
C88 0.061(5) 0.078(5) 0.123(6) -0.010(5) -0.004(5) 0.010(4)
C89 0.072(5) 0.056(4) 0.081(5) -0.011(4) -0.003(4) 0.007(4)
C90 0.087(6) 0.087(6) 0.107(6) -0.007(5) -0.032(5) 0.000(5)
C91 0.125(8) 0.099(7) 0.135(8) 0.011(6) -0.040(6) 0.000(6)
C92 0.109(7) 0.081(7) 0.156(8) 0.004(6) 0.010(6) -0.013(6)
C93 0.087(7) 0.100(8) 0.232(12) 0.006(8) 0.000(7) -0.018(6)
C94 0.075(6) 0.120(8) 0.139(7) -0.016(6) -0.006(5) 0.009(5)
C95 0.057(4) 0.090(5) 0.068(5) -0.014(4) -0.002(4) 0.007(4)
C96 0.065(4) 0.065(4) 0.054(4) 0.002(4) 0.007(3) 0.002(3)
C97 0.067(4) 0.049(4) 0.063(5) 0.005(4) 0.003(3) -0.006(3)
C98 0.074(4) 0.055(5) 0.074(5) -0.004(4) 0.010(4) -0.016(4)
C99 0.096(5) 0.064(5) 0.058(4) -0.005(4) 0.011(4) -0.011(4)
C100 0.188(11) 0.104(8) 0.295(15) 0.059(9) -0.023(10) -0.031(7)
C101 0.091(6) 0.120(6) 0.098(6) 0.014(5) -0.006(4) -0.001(5)
C102 0.142(7) 0.097(6) 0.078(5) 0.007(4) 0.038(5) -0.021(5)
C103 0.179(9) 0.069(6) 0.107(7) 0.000(5) -0.011(6) -0.034(5)
C104 0.300(14) 0.083(7) 0.118(7) 0.000(6) -0.057(8) -0.073(7)
C105 0.082(5) 0.084(6) 0.083(6) -0.010(5) 0.000(5) -0.021(5)
C106 0.130(7) 0.114(7) 0.093(6) 0.033(5) -0.018(6) -0.010(6)
C107 0.131(8) 0.282(15) 0.190(10) 0.137(11) -0.076(8) -0.059(9)
C108 0.167(10) 0.49(3) 0.128(8) 0.187(12) 0.042(8) 0.064(13)
S1 0.1220(18) 0.1155(19) 0.0718(14) 0.0224(14) 0.0059(13) 0.0015(15)
O1 0.155(5) 0.152(5) 0.071(4) -0.007(4) -0.008(3) -0.020(4)
O2 0.157(5) 0.126(5) 0.113(4) 0.063(4) 0.007(3) 0.017(4)
O3 0.088(3) 0.111(4) 0.115(4) 0.008(3) 0.003(3) 0.048(3)
O4 0.071(3) 0.122(4) 0.075(3) -0.015(3) -0.022(3) 0.021(3)
O5 0.057(2) 0.079(3) 0.060(3) 0.003(2) -0.009(2) -0.004(2)
O6 0.059(3) 0.150(5) 0.083(3) -0.031(3) 0.004(3) -0.014(3)
N1 0.093(4) 0.066(4) 0.088(4) 0.006(4) 0.014(3) -0.008(3)
C1 0.088(5) 0.061(5) 0.089(6) 0.001(4) 0.005(4) -0.002(4)
C2 0.058(4) 0.058(5) 0.076(5) 0.002(4) 0.004(4) 0.000(3)
C3 0.067(4) 0.046(4) 0.098(6) 0.000(4) -0.002(4) 0.013(3)
C4 0.096(5) 0.061(5) 0.103(6) -0.011(4) 0.010(4) -0.001(4)
C5 0.140(7) 0.062(6) 0.136(8) -0.027(5) 0.007(6) -0.002(5)
C6 0.115(7) 0.055(5) 0.151(9) 0.003(6) -0.002(6) -0.006(5)
C7 0.099(6) 0.073(6) 0.133(8) 0.020(6) -0.002(5) 0.005(5)
C8 0.078(5) 0.058(5) 0.107(6) 0.015(5) 0.004(4) 0.006(4)
C9 0.091(6) 0.110(7) 0.063(5) 0.016(5) 0.017(4) 0.002(5)
C10 0.120(8) 0.093(7) 0.081(6) 0.023(5) 0.000(5) -0.012(5)
C11 0.120(8) 0.099(7) 0.101(6) 0.015(5) 0.006(6) 0.018(7)
C12 0.106(8) 0.117(8) 0.108(7) 0.005(6) 0.014(6) -0.005(7)
C13 0.105(8) 0.115(9) 0.167(9) 0.021(7) 0.018(7) -0.034(7)
C14 0.117(8) 0.098(7) 0.130(7) 0.036(6) 0.021(6) -0.014(7)
C15 0.066(4) 0.053(4) 0.064(4) -0.008(3) -0.002(4) 0.002(3)
C16 0.057(4) 0.057(4) 0.065(5) -0.006(3) -0.005(4) -0.001(3)
C17 0.050(4) 0.080(5) 0.077(5) -0.021(4) 0.009(4) -0.008(3)
C18 0.063(4) 0.071(5) 0.061(4) -0.007(4) 0.000(4) -0.002(3)
C19 0.105(7) 0.199(11) 0.169(9) 0.002(8) 0.002(6) -0.007(7)
C20 0.077(5) 0.111(7) 0.087(5) 0.019(5) -0.008(4) -0.022(4)
C21 0.076(5) 0.137(7) 0.083(5) -0.028(5) -0.007(4) -0.011(5)
C22 0.057(5) 0.151(7) 0.090(6) -0.018(5) -0.003(4) -0.005(5)
C23 0.082(6) 0.171(9) 0.125(7) 0.005(7) 0.004(5) -0.018(5)
C24 0.063(5) 0.056(4) 0.094(6) -0.002(4) -0.004(4) 0.016(4)
C25 0.068(5) 0.267(13) 0.093(6) -0.015(7) -0.022(5) 0.010(6)
C26 0.226(6) 0.224(6) 0.225(6) 0.003(2) -0.004(2) -0.003(2)
C27 0.216(6) 0.218(6) 0.215(6) 0.003(2) -0.001(2) -0.001(2)

loop_
_atom_type_symbol
_atom_type_description
_atom_type_scat_dispersion_real
_atom_type_scat_dispersion_imag
_atom_type_scat_source
C C 0.0033 0.0016 'International Tables Vol C Tables 4.2.6.8 and 6.1.1.4'
H H 0.0000 0.0000 'International Tables Vol C Tables 4.2.6.8 and 6.1.1.4'
N N 0.0061 0.0033 'International Tables Vol C Tables 4.2.6.8 and 6.1.1.4'
O O 0.0106 0.0060 'International Tables Vol C Tables 4.2.6.8 and 6.1.1.4'
S S 0.1246 0.1234 'International Tables Vol C Tables 4.2.6.8 and 6.1.1.4'

loop_
_geom_angle_atom_site_label_1
_geom_angle_atom_site_label_2
_geom_angle_atom_site_label_3
_geom_angle
O8 S2 O7 121.8(3)
O8 S2 N2 105.3(3)
O7 S2 N2 106.5(3)
O8 S2 C36 110.2(3)
O7 S2 C36 108.2(3)
N2 S2 C36 103.3(3)
C51 O10 C52 118.4(5)
C42 O11 C45 111.0(4)
C44 O12 C49 119.7(5)
C35 N2 C28 107.3(5)
C35 N2 S2 127.5(4)
C28 N2 S2 122.7(4)
C29 C28 N2 110.6(5)
C29 C28 H28A 124.7
N2 C28 H28A 124.7
C28 C29 C30 106.6(5)
C28 C29 C42 125.2(6)
C30 C29 C42 128.2(5)
C35 C30 C31 118.4(6)
C35 C30 C29 108.1(5)
C31 C30 C29 133.5(6)
C32 C31 C30 118.8(7)
C32 C31 H31A 120.6
C30 C31 H31A 120.6
C33 C32 C31 121.3(7)
C33 C32 H32A 119.4
C31 C32 H32A 119.4
C32 C33 C34 121.9(7)
C32 C33 H33A 119.1
C34 C33 H33A 119.1
C35 C34 C33 116.5(6)
C35 C34 H34A 121.7
C33 C34 H34A 121.7
C34 C35 N2 129.6(6)
C34 C35 C30 123.1(6)
N2 C35 C30 107.2(5)
C37 C36 C41 118.9(7)
C37 C36 S2 121.8(6)
C41 C36 S2 119.3(6)
C36 C37 C38 119.1(7)
C36 C37 H37A 120.4
C38 C37 H37A 120.4
C39 C38 C37 122.0(7)
C39 C38 H38A 119.0
C37 C38 H38A 119.0
C40 C39 C38 118.2(7)
C40 C39 C46 121.4(8)
C38 C39 C46 120.4(8)
C39 C40 C41 122.4(8)
C39 C40 H40A 118.8
C41 C40 H40A 118.8
C40 C41 C36 119.3(7)
C40 C41 H41A 120.4
C36 C41 H41A 120.4
O11 C42 C29 110.1(4)
O11 C42 C43 104.7(4)
C29 C42 C43 113.2(5)
O11 C42 H42A 109.6
C29 C42 H42A 109.6
C43 C42 H42A 109.6
C44 C43 C51 132.3(6)
C44 C43 C42 108.3(5)
C51 C43 C42 119.3(6)
O12 C44 C43 135.7(6)
O12 C44 C45 112.5(5)
C43 C44 C45 111.7(6)
O11 C45 C44 102.3(5)
O11 C45 C48 108.5(6)
C44 C45 C48 110.7(6)
O11 C45 C47 107.7(6)
C44 C45 C47 113.6(6)
C48 C45 C47 113.3(6)
C39 C46 H46A 109.5
C39 C46 H46B 109.5
H46A C46 H46B 109.5
C39 C46 H46C 109.5
H46A C46 H46C 109.5
H46B C46 H46C 109.5
C45 C47 H47A 109.5
C45 C47 H47B 109.5
H47A C47 H47B 109.5
C45 C47 H47C 109.5
H47A C47 H47C 109.5
H47B C47 H47C 109.5
C45 C48 H48A 109.5
C45 C48 H48B 109.5
H48A C48 H48B 109.5
C45 C48 H48C 109.5
H48A C48 H48C 109.5
H48B C48 H48C 109.5
O12 C49 C50 105.7(6)
O12 C49 H49A 110.6
C50 C49 H49A 110.6
O12 C49 H49B 110.6
C50 C49 H49B 110.6
H49A C49 H49B 108.7
C49 C50 H50A 109.5
C49 C50 H50B 109.5
H50A C50 H50B 109.5
C49 C50 H50C 109.5
H50A C50 H50C 109.5
H50B C50 H50C 109.5
O9 C51 O10 123.4(6)
O9 C51 C43 127.4(7)
O10 C51 C43 109.2(6)
O10 C52 C53 108.2(5)
O10 C52 C54 104.4(6)
C53 C52 C54 114.5(7)
O10 C52 H52A 109.9
C53 C52 H52A 109.9
C54 C52 H52A 109.9
C52 C53 H53A 109.5
C52 C53 H53B 109.5
H53A C53 H53B 109.5
C52 C53 H53C 109.5
H53A C53 H53C 109.5
H53B C53 H53C 109.5
C52 C54 H54A 109.5
C52 C54 H54B 109.5
H54A C54 H54B 109.5
C52 C54 H54C 109.5
H54A C54 H54C 109.5
H54B C54 H54C 109.5
O13 S3 O14 120.8(3)
O13 S3 N3 106.0(3)
O14 S3 N3 104.2(3)
O13 S3 C63 109.8(3)
O14 S3 C63 109.7(3)
N3 S3 C63 105.1(3)
C78 O16 C79 117.3(6)
C72 O17 C69 110.6(4)
C70 O18 C76 119.8(6)
C55 N3 C62 108.3(5)
C55 N3 S3 123.2(4)
C62 N3 S3 125.3(4)
C56 C55 N3 110.8(5)
C56 C55 H55A 124.6
N3 C55 H55A 124.6
C55 C56 C57 106.2(5)
C55 C56 C72 125.5(6)
C57 C56 C72 128.3(6)
C62 C57 C58 118.7(6)
C62 C57 C56 108.0(5)
C58 C57 C56 133.2(6)
C59 C58 C57 118.6(7)
C59 C58 H58A 120.7
C57 C58 H58A 120.7
C58 C59 C60 121.3(7)
C58 C59 H59A 119.3
C60 C59 H59A 119.3
C61 C60 C59 121.8(7)
C61 C60 H60A 119.1
C59 C60 H60A 119.1
C60 C61 C62 117.6(7)
C60 C61 H61A 121.2
C62 C61 H61A 121.2
C61 C62 N3 131.5(6)
C61 C62 C57 122.0(6)
N3 C62 C57 106.5(5)
C64 C63 C68 119.8(7)
C64 C63 S3 119.9(6)
C68 C63 S3 120.3(6)
C63 C64 C65 119.3(7)
C63 C64 H64A 120.4
C65 C64 H64A 120.4
C66 C65 C64 120.8(7)
C66 C65 H65A 119.6
C64 C65 H65A 119.6
C67 C66 C65 118.5(8)
C67 C66 C73 122.7(9)
C65 C66 C73 118.8(9)
C66 C67 C68 122.3(8)
C66 C67 H67A 118.8
C68 C67 H67A 118.8
C67 C68 C63 119.2(7)
C67 C68 H68A 120.4
C63 C68 H68A 120.4
O17 C69 C70 101.6(5)
O17 C69 C75 108.5(6)
C70 C69 C75 113.0(6)
O17 C69 C74 110.2(5)
C70 C69 C74 110.8(6)
C75 C69 C74 112.2(6)
C71 C70 O18 133.4(6)
C71 C70 C69 112.5(6)
O18 C70 C69 114.0(6)
C70 C71 C78 131.2(6)
C70 C71 C72 107.7(6)
C78 C71 C72 121.1(6)
O17 C72 C56 109.3(5)
O17 C72 C71 103.1(5)
C56 C72 C71 116.1(5)
O17 C72 H72A 109.3
C56 C72 H72A 109.3
C71 C72 H72A 109.3
C66 C73 H73A 109.5
C66 C73 H73B 109.5
H73A C73 H73B 109.5
C66 C73 H73C 109.5
H73A C73 H73C 109.5
H73B C73 H73C 109.5
C69 C74 H74A 109.5
C69 C74 H74B 109.5
H74A C74 H74B 109.5
C69 C74 H74C 109.5
H74A C74 H74C 109.5
H74B C74 H74C 109.5
C69 C75 H75A 109.5
C69 C75 H75B 109.5
H75A C75 H75B 109.5
C69 C75 H75C 109.5
H75A C75 H75C 109.5
H75B C75 H75C 109.5
O18 C76 C77 108.8(7)
O18 C76 H76A 109.9
C77 C76 H76A 109.9
O18 C76 H76B 109.9
C77 C76 H76B 109.9
H76A C76 H76B 108.3
C76 C77 H77A 109.5
C76 C77 H77B 109.5
H77A C77 H77B 109.5
C76 C77 H77C 109.5
H77A C77 H77C 109.5
H77B C77 H77C 109.5
O15 C78 O16 123.4(7)
O15 C78 C71 125.7(7)
O16 C78 C71 110.9(6)
O16 C79 C80 108.9(6)
O16 C79 C81 103.5(6)
C80 C79 C81 114.9(8)
O16 C79 H79A 109.8
C80 C79 H79A 109.8
C81 C79 H79A 109.8
C79 C80 H80A 109.5
C79 C80 H80B 109.5
H80A C80 H80B 109.5
C79 C80 H80C 109.5
H80A C80 H80C 109.5
H80B C80 H80C 109.5
C79 C81 H81A 109.5
C79 C81 H81B 109.5
H81A C81 H81B 109.5
C79 C81 H81C 109.5
H81A C81 H81C 109.5
H81B C81 H81C 109.5
O19 S4 O20 121.1(3)
O19 S4 N4 106.2(3)
O20 S4 N4 105.3(3)
O19 S4 C95 107.9(4)
O20 S4 C95 109.8(3)
N4 S4 C95 105.4(3)
C105 O21 C106 118.4(6)
C96 O23 C99 108.9(5)
C98 O24 C103 119.4(5)
C89 N4 C82 107.2(5)
C89 N4 S4 128.5(5)
C82 N4 S4 123.4(5)
C83 C82 N4 111.1(6)
C83 C82 H82A 124.4
N4 C82 H82A 124.4
C82 C83 C84 106.0(6)
C82 C83 C96 124.5(6)
C84 C83 C96 129.5(6)
C85 C84 C89 118.7(6)
C85 C84 C83 133.1(7)
C89 C84 C83 108.2(6)
C84 C85 C86 117.9(7)
C84 C85 H85A 121.0
C86 C85 H85A 121.0
C87 C86 C85 121.3(7)
C87 C86 H86A 119.4
C85 C86 H86A 119.4
C86 C87 C88 122.5(7)
C86 C87 H87A 118.7
C88 C87 H87A 118.7
C87 C88 C89 116.8(7)
C87 C88 H88A 121.6
C89 C88 H88A 121.6
C88 C89 N4 129.9(7)
C88 C89 C84 122.7(6)
N4 C89 C84 107.4(6)
C95 C90 C91 119.2(7)
C95 C90 H90A 120.4
C91 C90 H90A 120.4
C92 C91 C90 122.0(9)
C92 C91 H91A 119.0
C90 C91 H91A 119.0
C93 C92 C91 117.8(9)
C93 C92 C100 121.0(10)
C91 C92 C100 121.1(11)
C92 C93 C94 121.6(9)
C92 C93 H93A 119.2
C94 C93 H93A 119.2
C95 C94 C93 119.9(8)
C95 C94 H94A 120.0
C93 C94 H94A 120.0
C90 C95 C94 119.5(8)
C90 C95 S4 119.7(6)
C94 C95 S4 120.7(7)
O23 C96 C83 110.0(5)
O23 C96 C97 102.9(5)
C83 C96 C97 115.6(5)
O23 C96 H96A 109.4
C83 C96 H96A 109.4
C97 C96 H96A 109.4
C98 C97 C105 130.3(7)
C98 C97 C96 109.8(6)
C105 C97 C96 120.0(6)
O24 C98 C97 136.5(6)
O24 C98 C99 113.7(6)
C97 C98 C99 109.7(6)
O23 C99 C98 103.1(5)
O23 C99 C101 110.9(5)
C98 C99 C101 112.0(5)
O23 C99 C102 107.1(5)
C98 C99 C102 113.2(6)
C101 C99 C102 110.2(6)
C92 C100 H10B 109.5
C92 C100 H10C 109.5
H10B C100 H10C 109.5
C92 C100 H10D 109.5
H10B C100 H10D 109.5
H10C C100 H10D 109.5
C99 C101 H10E 109.5
C99 C101 H10F 109.5
H10E C101 H10F 109.5
C99 C101 H10G 109.5
H10E C101 H10G 109.5
H10F C101 H10G 109.5
C99 C102 H10H 109.5
C99 C102 H10I 109.5
H10H C102 H10I 109.5
C99 C102 H10J 109.5
H10H C102 H10J 109.5
H10I C102 H10J 109.5
O24 C103 C104 108.1(6)
O24 C103 H10K 110.1
C104 C103 H10K 110.1
O24 C103 H10L 110.1
C104 C103 H10L 110.1
H10K C103 H10L 108.4
C103 C104 H10M 109.5
C103 C104 H10N 109.5
H10M C104 H10N 109.5
C103 C104 H10O 109.5
H10M C104 H10O 109.5
H10N C104 H10O 109.5
O22 C105 O21 123.8(8)
O22 C105 C97 126.9(7)
O21 C105 C97 109.2(7)
C108 C106 O21 106.6(7)
C108 C106 C107 115.9(9)
O21 C106 C107 107.9(6)
C108 C106 H10P 108.7
O21 C106 H10P 108.7
C107 C106 H10P 108.7
C106 C107 H10Q 109.5
C106 C107 H10R 109.5
H10Q C107 H10R 109.5
C106 C107 H10S 109.5
H10Q C107 H10S 109.5
H10R C107 H10S 109.5
C106 C108 H10T 109.5
C106 C108 H10U 109.5
H10T C108 H10U 109.5
C106 C108 H10V 109.5
H10T C108 H10V 109.5
H10U C108 H10V 109.5
O1 S1 O2 121.7(4)
O1 S1 N1 104.8(3)
O2 S1 N1 105.6(3)
O1 S1 C9 109.7(4)
O2 S1 C9 109.2(4)
N1 S1 C9 104.2(3)
C24 O4 C25 115.6(6)
C15 O5 C18 110.4(4)
C17 O6 C22 120.9(5)
C1 N1 C8 107.1(5)
C1 N1 S1 123.9(5)
C8 N1 S1 126.0(5)
C2 C1 N1 111.9(6)
C2 C1 H1A 124.0
N1 C1 H1A 124.0
C1 C2 C3 106.3(6)
C1 C2 C15 125.0(6)
C3 C2 C15 128.7(6)
C4 C3 C8 119.1(7)
C4 C3 C2 133.5(7)
C8 C3 C2 107.4(7)
C5 C4 C3 118.8(7)
C5 C4 H4A 120.6
C3 C4 H4A 120.6
C6 C5 C4 121.5(8)
C6 C5 H5A 119.3
C4 C5 H5A 119.3
C5 C6 C7 121.7(8)
C5 C6 H6A 119.2
C7 C6 H6A 119.2
C6 C7 C8 117.4(8)
C6 C7 H7A 121.3
C8 C7 H7A 121.3
C7 C8 N1 131.3(8)
C7 C8 C3 121.5(8)
N1 C8 C3 107.2(6)
C14 C9 C10 119.6(8)
C14 C9 S1 120.8(8)
C10 C9 S1 119.5(8)
C11 C10 C9 119.0(8)
C11 C10 H10A 120.5
C9 C10 H10A 120.5
C10 C11 C12 122.8(9)
C10 C11 H11A 118.6
C12 C11 H11A 118.6
C13 C12 C11 116.4(9)
C13 C12 C19 121.8(11)
C11 C12 C19 121.8(11)
C12 C13 C14 122.5(9)
C12 C13 H13A 118.7
C14 C13 H13A 118.7
C9 C14 C13 119.6(9)
C9 C14 H14A 120.2
C13 C14 H14A 120.2
O5 C15 C2 108.0(5)
O5 C15 C16 104.1(5)
C2 C15 C16 117.4(5)
O5 C15 H15A 109.0
C2 C15 H15A 109.0
C16 C15 H15A 109.0
C17 C16 C24 130.2(6)
C17 C16 C15 107.3(5)
C24 C16 C15 122.4(6)
C16 C17 O6 134.8(6)
C16 C17 C18 113.2(6)
O6 C17 C18 111.9(6)
O5 C18 C17 101.5(5)
O5 C18 C21 107.3(5)
C17 C18 C21 114.0(5)
O5 C18 C20 108.5(5)
C17 C18 C20 112.1(5)
C21 C18 C20 112.6(6)
C12 C19 H19A 109.5
C12 C19 H19B 109.5
H19A C19 H19B 109.5
C12 C19 H19C 109.5
H19A C19 H19C 109.5
H19B C19 H19C 109.5
C18 C20 H20A 109.5
C18 C20 H20B 109.5
H20A C20 H20B 109.5
C18 C20 H20C 109.5
H20A C20 H20C 109.5
H20B C20 H20C 109.5
C18 C21 H21A 109.5
C18 C21 H21B 109.5
H21A C21 H21B 109.5
C18 C21 H21C 109.5
H21A C21 H21C 109.5
H21B C21 H21C 109.5
O6 C22 C23 107.4(6)
O6 C22 H22A 110.2
C23 C22 H22A 110.2
O6 C22 H22B 110.2
C23 C22 H22B 110.2
H22A C22 H22B 108.5
C22 C23 H23A 109.5
C22 C23 H23B 109.5
H23A C23 H23B 109.5
C22 C23 H23C 109.5
H23A C23 H23C 109.5
H23B C23 H23C 109.5
O3 C24 O4 122.5(6)
O3 C24 C16 127.0(7)
O4 C24 C16 110.4(6)
C26 C25 C27 113.4(10)
C26 C25 O4 101.2(11)
C27 C25 O4 108.1(7)
C26 C25 H25A 111.2
C27 C25 H25A 111.2
O4 C25 H25A 111.2
C25 C26 H26A 109.5
C25 C26 H26B 109.5
H26A C26 H26B 109.5
C25 C26 H26C 109.5
H26A C26 H26C 109.5
H26B C26 H26C 109.5
C25 C27 H27A 109.5
C25 C27 H27B 109.5
H27A C27 H27B 109.5
C25 C27 H27C 109.5
H27A C27 H27C 109.5
H27B C27 H27C 109.5

loop_
_geom_bond_atom_site_label_1
_geom_bond_atom_site_label_2
_geom_bond_distance
S2 O8 1.427(4)
S2 O7 1.430(4)
S2 N2 1.661(5)
S2 C36 1.727(7)
O9 C51 1.198(7)
O10 C51 1.355(7)
O10 C52 1.472(7)
O11 C42 1.435(6)
O11 C45 1.443(7)
O12 C44 1.327(6)
O12 C49 1.431(7)
N2 C35 1.388(7)
N2 C28 1.406(6)
C28 C29 1.335(7)
C28 H28A 0.9300
C29 C30 1.436(7)
C29 C42 1.493(7)
C30 C35 1.394(7)
C30 C31 1.398(8)
C31 C32 1.381(9)
C31 H31A 0.9300
C32 C33 1.364(9)
C32 H32A 0.9300
C33 C34 1.388(9)
C33 H33A 0.9300
C34 C35 1.381(8)
C34 H34A 0.9300
C36 C37 1.357(8)
C36 C41 1.397(8)
C37 C38 1.406(10)
C37 H37A 0.9300
C38 C39 1.347(9)
C38 H38A 0.9300
C39 C40 1.340(10)
C39 C46 1.515(10)
C40 C41 1.377(10)
C40 H40A 0.9300
C41 H41A 0.9300
C42 C43 1.513(7)
C42 H42A 0.9800
C43 C44 1.336(8)
C43 C51 1.461(9)
C44 C45 1.516(8)
C45 C48 1.521(9)
C45 C47 1.529(9)
C46 H46A 0.9600
C46 H46B 0.9600
C46 H46C 0.9600
C47 H47A 0.9600
C47 H47B 0.9600
C47 H47C 0.9600
C48 H48A 0.9600
C48 H48B 0.9600
C48 H48C 0.9600
C49 C50 1.509(8)
C49 H49A 0.9700
C49 H49B 0.9700
C50 H50A 0.9600
C50 H50B 0.9600
C50 H50C 0.9600
C52 C53 1.482(9)
C52 C54 1.498(9)
C52 H52A 0.9800
C53 H53A 0.9600
C53 H53B 0.9600
C53 H53C 0.9600
C54 H54A 0.9600
C54 H54B 0.9600
C54 H54C 0.9600
S3 O13 1.419(5)
S3 O14 1.428(4)
S3 N3 1.672(5)
S3 C63 1.729(7)
O15 C78 1.201(7)
O16 C78 1.326(7)
O16 C79 1.490(8)
O17 C72 1.438(7)
O17 C69 1.441(7)
O18 C70 1.350(7)
O18 C76 1.442(9)
N3 C55 1.390(7)
N3 C62 1.396(7)
C55 C56 1.340(7)
C55 H55A 0.9300
C56 C57 1.451(7)
C56 C72 1.490(8)
C57 C62 1.400(8)
C57 C58 1.401(8)
C58 C59 1.372(9)
C58 H58A 0.9300
C59 C60 1.372(9)
C59 H59A 0.9300
C60 C61 1.367(8)
C60 H60A 0.9300
C61 C62 1.380(8)
C61 H61A 0.9300
C63 C64 1.384(8)
C63 C68 1.392(8)
C64 C65 1.389(9)
C64 H64A 0.9300
C65 C66 1.385(10)
C65 H65A 0.9300
C66 C67 1.361(10)
C66 C73 1.507(10)
C67 C68 1.369(9)
C67 H67A 0.9300
C68 H68A 0.9300
C69 C70 1.496(8)
C69 C75 1.509(8)
C69 C74 1.521(9)
C70 C71 1.333(8)
C71 C78 1.478(9)
C71 C72 1.518(7)
C72 H72A 0.9800
C73 H73A 0.9600
C73 H73B 0.9600
C73 H73C 0.9600
C74 H74A 0.9600
C74 H74B 0.9600
C74 H74C 0.9600
C75 H75A 0.9600
C75 H75B 0.9600
C75 H75C 0.9600
C76 C77 1.539(12)
C76 H76A 0.9700
C76 H76B 0.9700
C77 H77A 0.9600
C77 H77B 0.9600
C77 H77C 0.9600
C79 C80 1.493(10)
C79 C81 1.496(10)
C79 H79A 0.9800
C80 H80A 0.9600
C80 H80B 0.9600
C80 H80C 0.9600
C81 H81A 0.9600
C81 H81B 0.9600
C81 H81C 0.9600
S4 O19 1.415(5)
S4 O20 1.432(4)
S4 N4 1.658(5)
S4 C95 1.742(7)
O21 C105 1.345(8)
O21 C106 1.462(8)
O22 C105 1.226(8)
O23 C96 1.437(6)
O23 C99 1.442(7)
O24 C98 1.321(7)
O24 C103 1.435(8)
N4 C89 1.393(7)
N4 C82 1.408(7)
C82 C83 1.344(8)
C82 H82A 0.9300
C83 C84 1.446(8)
C83 C96 1.478(8)
C84 C85 1.395(8)
C84 C89 1.402(8)
C85 C86 1.399(9)
C85 H85A 0.9300
C86 C87 1.362(9)
C86 H86A 0.9300
C87 C88 1.364(9)
C87 H87A 0.9300
C88 C89 1.387(8)
C88 H88A 0.9300
C90 C95 1.351(8)
C90 C91 1.385(10)
C90 H90A 0.9300
C91 C92 1.368(11)
C91 H91A 0.9300
C92 C93 1.342(11)
C92 C100 1.534(12)
C93 C94 1.380(11)
C93 H93A 0.9300
C94 C95 1.374(9)
C94 H94A 0.9300
C96 C97 1.510(8)
C96 H96A 0.9800
C97 C98 1.327(8)
C97 C105 1.474(10)
C98 C99 1.502(8)
C99 C101 1.526(8)
C99 C102 1.540(8)
C100 H10B 0.9600
C100 H10C 0.9600
C100 H10D 0.9600
C101 H10E 0.9600
C101 H10F 0.9600
C101 H10G 0.9600
C102 H10H 0.9600
C102 H10I 0.9600
C102 H10J 0.9600
C103 C104 1.477(9)
C103 H10K 0.9700
C103 H10L 0.9700
C104 H10M 0.9600
C104 H10N 0.9600
C104 H10O 0.9600
C106 C108 1.453(11)
C106 C107 1.510(10)
C106 H10P 0.9800
C107 H10Q 0.9600
C107 H10R 0.9600
C107 H10S 0.9600
C108 H10T 0.9600
C108 H10U 0.9600
C108 H10V 0.9600
S1 O1 1.432(6)
S1 O2 1.446(5)
S1 N1 1.673(5)
S1 C9 1.751(8)
O3 C24 1.213(7)
O4 C24 1.335(7)
O4 C25 1.534(9)
O5 C15 1.438(6)
O5 C18 1.457(6)
O6 C17 1.342(7)
O6 C22 1.443(7)
N1 C1 1.383(7)
N1 C8 1.405(8)
C1 C2 1.341(8)
C1 H1A 0.9300
C2 C3 1.444(8)
C2 C15 1.474(8)
C3 C4 1.381(8)
C3 C8 1.408(9)
C4 C5 1.376(10)
C4 H4A 0.9300
C5 C6 1.365(10)
C5 H5A 0.9300
C6 C7 1.372(10)
C6 H6A 0.9300
C7 C8 1.388(10)
C7 H7A 0.9300
C9 C14 1.364(10)
C9 C10 1.375(10)
C10 C11 1.365(10)
C10 H10A 0.9300
C11 C12 1.374(11)
C11 H11A 0.9300
C12 C13 1.362(11)
C12 C19 1.490(11)
C13 C14 1.372(11)
C13 H13A 0.9300
C14 H14A 0.9300
C15 C16 1.521(7)
C15 H15A 0.9800
C16 C17 1.329(7)
C16 C24 1.454(8)
C17 C18 1.502(8)
C18 C21 1.506(8)
C18 C20 1.510(8)
C19 H19A 0.9600
C19 H19B 0.9600
C19 H19C 0.9600
C20 H20A 0.9600
C20 H20B 0.9600
C20 H20C 0.9600
C21 H21A 0.9600
C21 H21B 0.9600
C21 H21C 0.9600
C22 C23 1.489(9)
C22 H22A 0.9700
C22 H22B 0.9700
C23 H23A 0.9600
C23 H23B 0.9600
C23 H23C 0.9600
C25 C26 1.323(14)
C25 C27 1.430(12)
C25 H25A 0.9800
C26 H26A 0.9600
C26 H26B 0.9600
C26 H26C 0.9600
C27 H27A 0.9600
C27 H27B 0.9600
C27 H27C 0.9600

loop_
_geom_torsion_atom_site_label_1
_geom_torsion_atom_site_label_2
_geom_torsion_atom_site_label_3
_geom_torsion_atom_site_label_4
_geom_torsion
O8 S2 N2 C35 -168.5(5)
O7 S2 N2 C35 -38.0(5)
C36 S2 N2 C35 75.9(5)
O8 S2 N2 C28 31.6(5)
O7 S2 N2 C28 162.1(4)
C36 S2 N2 C28 -84.0(5)
C35 N2 C28 C29 3.6(6)
S2 N2 C28 C29 167.0(4)
N2 C28 C29 C30 -1.6(6)
N2 C28 C29 C42 178.2(5)
C28 C29 C30 C35 -0.9(6)
C42 C29 C30 C35 179.2(5)
C28 C29 C30 C31 178.0(6)
C42 C29 C30 C31 -1.9(10)
C35 C30 C31 C32 -2.3(9)
C29 C30 C31 C32 178.9(6)
C30 C31 C32 C33 1.5(11)
C31 C32 C33 C34 0.5(12)
C32 C33 C34 C35 -1.6(10)
C33 C34 C35 N2 177.3(6)
C33 C34 C35 C30 0.7(9)
C28 N2 C35 C34 179.0(6)
S2 N2 C35 C34 16.6(9)
C28 N2 C35 C30 -4.0(6)
S2 N2 C35 C30 -166.4(4)
C31 C30 C35 C34 1.2(9)
C29 C30 C35 C34 -179.7(5)
C31 C30 C35 N2 -176.0(5)
C29 C30 C35 N2 3.1(6)
O8 S2 C36 C37 150.5(5)
O7 S2 C36 C37 15.2(6)
N2 S2 C36 C37 -97.5(6)
O8 S2 C36 C41 -31.4(6)
O7 S2 C36 C41 -166.8(5)
N2 S2 C36 C41 80.6(6)
C41 C36 C37 C38 -1.4(11)
S2 C36 C37 C38 176.6(5)
C36 C37 C38 C39 0.4(12)
C37 C38 C39 C40 -0.6(12)
C37 C38 C39 C46 178.2(7)
C38 C39 C40 C41 2.0(14)
C46 C39 C40 C41 -176.8(8)
C39 C40 C41 C36 -3.1(14)
C37 C36 C41 C40 2.8(11)
S2 C36 C41 C40 -175.3(7)
C45 O11 C42 C29 135.6(5)
C45 O11 C42 C43 13.7(6)
C28 C29 C42 O11 109.7(6)
C30 C29 C42 O11 -70.4(7)
C28 C29 C42 C43 -133.5(6)
C30 C29 C42 C43 46.3(8)
O11 C42 C43 C44 -7.5(6)
C29 C42 C43 C44 -127.5(6)
O11 C42 C43 C51 170.0(5)
C29 C42 C43 C51 50.0(7)
C49 O12 C44 C43 10.2(11)
C49 O12 C44 C45 -166.4(6)
C51 C43 C44 O12 5.3(13)
C42 C43 C44 O12 -177.7(7)
C51 C43 C44 C45 -178.1(7)
C42 C43 C44 C45 -1.0(7)
C42 O11 C45 C44 -13.9(7)
C42 O11 C45 C48 103.2(6)
C42 O11 C45 C47 -133.8(5)
O12 C44 C45 O11 -173.5(5)
C43 C44 C45 O11 9.0(8)
O12 C44 C45 C48 71.0(7)
C43 C44 C45 C48 -106.5(7)
O12 C44 C45 C47 -57.7(8)
C43 C44 C45 C47 124.8(6)
C44 O12 C49 C50 161.1(6)
C52 O10 C51 O9 7.3(9)
C52 O10 C51 C43 -170.4(5)
C44 C43 C51 O9 35.7(12)
C42 C43 C51 O9 -141.1(7)
C44 C43 C51 O10 -146.7(7)
C42 C43 C51 O10 36.5(7)
C51 O10 C52 C53 -84.9(7)
C51 O10 C52 C54 152.8(6)
O13 S3 N3 C55 156.4(5)
O14 S3 N3 C55 28.0(6)
C63 S3 N3 C55 -87.4(5)
O13 S3 N3 C62 -46.2(6)
O14 S3 N3 C62 -174.6(5)
C63 S3 N3 C62 70.0(6)
C62 N3 C55 C56 4.8(7)
S3 N3 C55 C56 165.5(4)
N3 C55 C56 C57 -3.8(7)
N3 C55 C56 C72 178.2(6)
C55 C56 C57 C62 1.5(7)
C72 C56 C57 C62 179.3(6)
C55 C56 C57 C58 -178.7(6)
C72 C56 C57 C58 -0.8(11)
C62 C57 C58 C59 -1.3(9)
C56 C57 C58 C59 178.9(7)
C57 C58 C59 C60 0.4(11)
C58 C59 C60 C61 0.9(12)
C59 C60 C61 C62 -1.1(11)
C60 C61 C62 N3 179.6(6)
C60 C61 C62 C57 0.1(9)
C55 N3 C62 C61 176.9(6)
S3 N3 C62 C61 16.7(10)
C55 N3 C62 C57 -3.6(7)
S3 N3 C62 C57 -163.8(4)
C58 C57 C62 C61 1.1(9)
C56 C57 C62 C61 -179.1(5)
C58 C57 C62 N3 -178.5(5)
C56 C57 C62 N3 1.4(6)
O13 S3 C63 C64 -2.8(6)
O14 S3 C63 C64 132.1(5)
N3 S3 C63 C64 -116.4(5)
O13 S3 C63 C68 178.7(5)
O14 S3 C63 C68 -46.4(6)
N3 S3 C63 C68 65.1(6)
C68 C63 C64 C65 1.0(10)
S3 C63 C64 C65 -177.5(5)
C63 C64 C65 C66 -0.7(11)
C64 C65 C66 C67 -0.5(11)
C64 C65 C66 C73 178.8(7)
C65 C66 C67 C68 1.6(12)
C73 C66 C67 C68 -177.7(7)
C66 C67 C68 C63 -1.3(11)
C64 C63 C68 C67 0.0(10)
S3 C63 C68 C67 178.5(5)
C72 O17 C69 C70 -20.2(6)
C72 O17 C69 C75 -139.5(5)
C72 O17 C69 C74 97.3(6)
C76 O18 C70 C71 29.0(11)
C76 O18 C70 C69 -145.9(7)
O17 C69 C70 C71 11.1(7)
C75 C69 C70 C71 127.2(6)
C74 C69 C70 C71 -105.9(7)
O17 C69 C70 O18 -172.9(5)
C75 C69 C70 O18 -56.9(8)
C74 C69 C70 O18 70.1(7)
O18 C70 C71 C78 5.6(12)
C69 C70 C71 C78 -179.5(6)
O18 C70 C71 C72 -173.4(7)
C69 C70 C71 C72 1.6(7)
C69 O17 C72 C56 145.5(5)
C69 O17 C72 C71 21.4(6)
C55 C56 C72 O17 118.8(6)
C57 C56 C72 O17 -58.7(8)
C55 C56 C72 C71 -125.2(7)
C57 C56 C72 C71 57.4(8)
C70 C71 C72 O17 -13.7(6)
C78 C71 C72 O17 167.2(5)
C70 C71 C72 C56 -133.2(6)
C78 C71 C72 C56 47.7(8)
C70 O18 C76 C77 62.9(9)
C79 O16 C78 O15 3.5(9)
C79 O16 C78 C71 -176.8(5)
C70 C71 C78 O15 36.2(11)
C72 C71 C78 O15 -145.0(7)
C70 C71 C78 O16 -143.5(7)
C72 C71 C78 O16 35.4(8)
C78 O16 C79 C80 -81.0(8)
C78 O16 C79 C81 156.4(6)
O19 S4 N4 C89 -37.9(6)
O20 S4 N4 C89 -167.5(5)
C95 S4 N4 C89 76.5(6)
O19 S4 N4 C82 153.7(5)
O20 S4 N4 C82 24.2(6)
C95 S4 N4 C82 -91.9(6)
C89 N4 C82 C83 3.2(7)
S4 N4 C82 C83 173.7(5)
N4 C82 C83 C84 -2.7(7)
N4 C82 C83 C96 174.8(6)
C82 C83 C84 C85 179.0(7)
C96 C83 C84 C85 1.7(11)
C82 C83 C84 C89 1.1(7)
C96 C83 C84 C89 -176.2(6)
C89 C84 C85 C86 -1.4(10)
C83 C84 C85 C86 -179.1(7)
C84 C85 C86 C87 -0.1(11)
C85 C86 C87 C88 1.3(13)
C86 C87 C88 C89 -0.9(11)
C87 C88 C89 N4 178.4(7)
C87 C88 C89 C84 -0.7(10)
C82 N4 C89 C88 178.4(6)
S4 N4 C89 C88 8.6(10)
C82 N4 C89 C84 -2.4(7)
S4 N4 C89 C84 -172.2(5)
C85 C84 C89 C88 1.8(9)
C83 C84 C89 C88 -179.9(6)
C85 C84 C89 N4 -177.4(5)
C83 C84 C89 N4 0.8(7)
C95 C90 C91 C92 0.9(13)
C90 C91 C92 C93 -1.7(15)
C90 C91 C92 C100 180.0(9)
C91 C92 C93 C94 2.3(15)
C100 C92 C93 C94 -179.5(10)
C92 C93 C94 C95 -1.9(15)
C91 C90 C95 C94 -0.5(11)
C91 C90 C95 S4 177.0(6)
C93 C94 C95 C90 1.0(12)
C93 C94 C95 S4 -176.5(7)
O19 S4 C95 C90 174.3(5)
O20 S4 C95 C90 -51.9(6)
N4 S4 C95 C90 61.1(6)
O19 S4 C95 C94 -8.3(6)
O20 S4 C95 C94 125.6(6)
N4 S4 C95 C94 -121.4(6)
C99 O23 C96 C83 146.9(5)
C99 O23 C96 C97 23.3(6)
C82 C83 C96 O23 111.8(6)
C84 C83 C96 O23 -71.3(8)
C82 C83 C96 C97 -132.3(6)
C84 C83 C96 C97 44.6(9)
O23 C96 C97 C98 -14.1(6)
C83 C96 C97 C98 -133.9(6)
O23 C96 C97 C105 164.2(5)
C83 C96 C97 C105 44.4(8)
C103 O24 C98 C97 14.6(11)
C103 O24 C98 C99 -160.2(6)
C105 C97 C98 O24 6.8(12)
C96 C97 C98 O24 -175.2(7)
C105 C97 C98 C99 -178.3(6)
C96 C97 C98 C99 -0.2(7)
C96 O23 C99 C98 -23.5(6)
C96 O23 C99 C101 96.6(6)
C96 O23 C99 C102 -143.1(5)
O24 C98 C99 O23 -169.4(5)
C97 C98 C99 O23 14.4(6)
O24 C98 C99 C101 71.2(7)
C97 C98 C99 C101 -105.0(6)
O24 C98 C99 C102 -54.1(8)
C97 C98 C99 C102 129.7(6)
C98 O24 C103 C104 166.8(7)
C106 O21 C105 O22 6.4(10)
C106 O21 C105 C97 -170.4(6)
C98 C97 C105 O22 33.2(11)
C96 C97 C105 O22 -144.7(7)
C98 C97 C105 O21 -150.1(6)
C96 C97 C105 O21 32.0(8)
C105 O21 C106 C108 -149.4(9)
C105 O21 C106 C107 85.5(9)
O1 S1 N1 C1 29.9(6)
O2 S1 N1 C1 159.6(6)
C9 S1 N1 C1 -85.4(6)
O1 S1 N1 C8 -172.7(6)
O2 S1 N1 C8 -43.0(6)
C9 S1 N1 C8 72.0(7)
C8 N1 C1 C2 3.6(7)
S1 N1 C1 C2 164.6(5)
N1 C1 C2 C3 -2.3(7)
N1 C1 C2 C15 178.5(5)
C1 C2 C3 C4 -178.2(7)
C15 C2 C3 C4 1.0(11)
C1 C2 C3 C8 0.1(7)
C15 C2 C3 C8 179.3(6)
C8 C3 C4 C5 -3.1(10)
C2 C3 C4 C5 175.1(7)
C3 C4 C5 C6 2.1(12)
C4 C5 C6 C7 0.2(13)
C5 C6 C7 C8 -1.3(12)
C6 C7 C8 N1 -178.0(7)
C6 C7 C8 C3 0.2(11)
C1 N1 C8 C7 175.2(7)
S1 N1 C8 C7 14.6(11)
C1 N1 C8 C3 -3.3(7)
S1 N1 C8 C3 -163.8(5)
C4 C3 C8 C7 2.0(10)
C2 C3 C8 C7 -176.7(6)
C4 C3 C8 N1 -179.4(6)
C2 C3 C8 N1 2.0(7)
O1 S1 C9 C14 143.7(6)
O2 S1 C9 C14 8.0(7)
N1 S1 C9 C14 -104.5(6)
O1 S1 C9 C10 -33.2(7)
O2 S1 C9 C10 -169.0(6)
N1 S1 C9 C10 78.5(6)
C14 C9 C10 C11 1.4(11)
S1 C9 C10 C11 178.4(6)
C9 C10 C11 C12 -0.6(12)
C10 C11 C12 C13 0.8(13)
C10 C11 C12 C19 -179.1(8)
C11 C12 C13 C14 -1.9(14)
C19 C12 C13 C14 177.9(8)
C10 C9 C14 C13 -2.4(12)
S1 C9 C14 C13 -179.4(7)
C12 C13 C14 C9 2.8(14)
C18 O5 C15 C2 144.6(5)
C18 O5 C15 C16 19.2(6)
C1 C2 C15 O5 122.1(6)
C3 C2 C15 O5 -56.9(8)
C1 C2 C15 C16 -120.8(7)
C3 C2 C15 C16 60.2(8)
O5 C15 C16 C17 -13.4(6)
C2 C15 C16 C17 -132.6(6)
O5 C15 C16 C24 167.5(5)
C2 C15 C16 C24 48.3(8)
C24 C16 C17 O6 4.8(12)
C15 C16 C17 O6 -174.2(7)
C24 C16 C17 C18 -177.9(6)
C15 C16 C17 C18 3.0(7)
C22 O6 C17 C16 27.5(11)
C22 O6 C17 C18 -149.8(6)
C15 O5 C18 C17 -17.1(6)
C15 O5 C18 C21 -136.9(5)
C15 O5 C18 C20 101.2(5)
C16 C17 C18 O5 8.3(7)
O6 C17 C18 O5 -173.8(5)
C16 C17 C18 C21 123.3(6)
O6 C17 C18 C21 -58.8(7)
C16 C17 C18 C20 -107.2(7)
O6 C17 C18 C20 70.6(7)
C17 O6 C22 C23 157.3(6)
C25 O4 C24 O3 13.8(10)
C25 O4 C24 C16 -162.4(6)
C17 C16 C24 O3 21.3(11)
C15 C16 C24 O3 -159.8(6)
C17 C16 C24 O4 -162.8(6)
C15 C16 C24 O4 16.2(8)
C24 O4 C25 C26 -98.8(10)
C24 O4 C25 C27 141.7(8)
